data_2207083
loop_
_publ_author_name
'Demchenko, Pavlo'
'Ko\'nczyk, Joanna'
'Bodak, Oksana'
'Marciniak, Bernard'
'Matvijishyn, Roman'

_publ_section_title
;
 Erbium dicobalt disilicide, ErCo~2~Si~2~
;
_journal_coeditor_code WM6091
_journal_issue 10
_journal_name_full 'Acta Crystallographica Section E'
_journal_page_first i218
_journal_page_last i220
_journal_paper_doi 10.1107/S1600536805030722
_journal_volume 61
_journal_year 2005
_chemical_formula_iupac 'Co2 Er Si2'
_chemical_formula_structural 'Co2 Er Si2'
_chemical_formula_sum 'Co2 Er Si2'
_chemical_formula_weight 341.30
_chemical_name_common 'Erbium dicobalt disilicide'
_chemical_name_systematic
;
Dicobalt erbium disilicon
;
_space_group_IT_number 139
_symmetry_cell_setting tetragonal
_symmetry_space_group_name_Hall '-I 4 2'
_symmetry_space_group_name_H-M 'I 4/m m m'
_atom_sites_solution_primary direct
_atom_sites_solution_secondary difmap
_cell_angle_alpha 90.00
_cell_angle_beta 90.00
_cell_angle_gamma 90.00
_cell_formula_units_Z 2
_cell_length_a 3.874(2)
_cell_length_b 3.874(2)
_cell_length_c 9.704(4)
_cell_measurement_reflns_used 561
_cell_measurement_temperature 295(2)
_cell_measurement_theta_max 29.30
_cell_measurement_theta_min 2.42
_cell_volume 145.64(12)
_computing_cell_refinement 'CrysAlis CCD'
_computing_data_collection 'CrysAlis CCD (Oxford Diffraction, 2003)'
_computing_data_reduction 'CrysAlis RED (Oxford Diffraction, 2004)'
_computing_molecular_graphics 'DIAMOND (Brandenburg, 1999)'
_computing_publication_material SHELXL97
_computing_structure_refinement 'SHELXL97 (Sheldrick, 1997)'
_computing_structure_solution 'SHELXS97 (Sheldrick, 1997)'
_diffrn_ambient_temperature 295(2)
_diffrn_measured_fraction_theta_full 1.000
_diffrn_measured_fraction_theta_max 0.965
_diffrn_measurement_device_type 'Oxford Xcalibur3 CCD area--detector'
_diffrn_measurement_method \w
_diffrn_radiation_monochromator graphite
_diffrn_radiation_source 'fine-focus sealed tube'
_diffrn_radiation_type MoK\a
_diffrn_radiation_wavelength 0.71073
_diffrn_reflns_av_R_equivalents 0.0404
_diffrn_reflns_av_sigmaI/netI 0.0220
_diffrn_reflns_limit_h_max 6
_diffrn_reflns_limit_h_min -4
_diffrn_reflns_limit_k_max 6
_diffrn_reflns_limit_k_min -5
_diffrn_reflns_limit_l_max 14
_diffrn_reflns_limit_l_min -14
_diffrn_reflns_number 694
_diffrn_reflns_theta_full 25.00
_diffrn_reflns_theta_max 33.82
_diffrn_reflns_theta_min 4.20
_diffrn_standards_decay_% 0
_diffrn_standards_number 0
_exptl_absorpt_coefficient_mu 40.292
_exptl_absorpt_correction_T_max 0.2610
_exptl_absorpt_correction_T_min 0.0079
_exptl_absorpt_correction_type analytical
_exptl_absorpt_process_details '(CrysAlis RED; Oxford Diffraction, 2004)'
_exptl_crystal_colour 'metallic light grey'
_exptl_crystal_density_diffrn 7.783
_exptl_crystal_density_method 'not measured'
_exptl_crystal_description plate
_exptl_crystal_F_000 300
_exptl_crystal_size_max 0.14
_exptl_crystal_size_mid 0.13
_exptl_crystal_size_min 0.04
_refine_diff_density_max 2.085
_refine_diff_density_min -2.407
_refine_ls_extinction_coef 0.018(3)
_refine_ls_extinction_expression Fc^*^=kFc[1+0.001xFc^2^\l^3^/sin(2\q)]^-1/4^
_refine_ls_extinction_method 'SHELXL97 (Sheldrick, 1997)'
_refine_ls_goodness_of_fit_ref 1.169
_refine_ls_matrix_type full
_refine_ls_number_parameters 9
_refine_ls_number_reflns 109
_refine_ls_number_restraints 0
_refine_ls_restrained_S_all 1.169
_refine_ls_R_factor_all 0.0229
_refine_ls_R_factor_gt 0.0223
_refine_ls_shift/su_max 0.000
_refine_ls_shift/su_mean 0.000
_refine_ls_structure_factor_coef Fsqd
_refine_ls_weighting_details 'w = 1/[\s^2^(Fo^2^)+(0.0245P)^2^+2.3748P] where P = (Fo^2^+2Fc^2^)/3'
_refine_ls_weighting_scheme calc
_refine_ls_wR_factor_gt 0.0494
_refine_ls_wR_factor_ref 0.0497
_reflns_number_gt 106
_reflns_number_total 109
_reflns_threshold_expression I>2\s(I)
_cod_data_source_file wm6091.cif
_cod_data_source_block I
_cod_database_code 2207083
_cod_database_fobs_code 2207083

loop_
_symmetry_equiv_pos_as_xyz
'x, y, z'
'x, -y, -z'
'-x, -y, z'
'-x, y, -z'
'y, x, -z'
'y, -x, z'
'-y, x, z'
'-y, -x, -z'
'x+1/2, y+1/2, z+1/2'
'x+1/2, -y+1/2, -z+1/2'
'-x+1/2, -y+1/2, z+1/2'
'-x+1/2, y+1/2, -z+1/2'
'y+1/2, x+1/2, -z+1/2'
'y+1/2, -x+1/2, z+1/2'
'-y+1/2, x+1/2, z+1/2'
'-y+1/2, -x+1/2, -z+1/2'
'-x, -y, -z'
'-x, y, z'
'x, y, -z'
'x, -y, z'
'-y, -x, z'
'-y, x, -z'
'y, -x, -z'
'y, x, z'
'-x+1/2, -y+1/2, -z+1/2'
'-x+1/2, y+1/2, z+1/2'
'x+1/2, y+1/2, -z+1/2'
'x+1/2, -y+1/2, z+1/2'
'-y+1/2, -x+1/2, z+1/2'
'-y+1/2, x+1/2, -z+1/2'
'y+1/2, -x+1/2, -z+1/2'
'y+1/2, x+1/2, z+1/2'

loop_
_atom_site_label
_atom_site_fract_x
_atom_site_fract_y
_atom_site_fract_z
_atom_site_U_iso_or_equiv
_atom_site_adp_type
_atom_site_calc_flag
_atom_site_refinement_flags
_atom_site_occupancy
_atom_site_type_symbol
Er 0.0000 0.0000 0.0000 0.0074(3) Uani d S 1 Er
Co 0.0000 0.5000 0.2500 0.0065(3) Uani d S 1 Co
Si 0.0000 0.0000 0.3745(3) 0.0071(6) Uani d S 1 Si

loop_
_atom_site_aniso_label
_atom_site_aniso_U_11
_atom_site_aniso_U_22
_atom_site_aniso_U_33
_atom_site_aniso_U_12
_atom_site_aniso_U_13
_atom_site_aniso_U_23
Er 0.0070(3) 0.0070(3) 0.0082(4) 0.000 0.000 0.000
Co 0.0061(4) 0.0061(4) 0.0072(6) 0.000 0.000 0.000
Si 0.0068(8) 0.0068(8) 0.0079(12) 0.000 0.000 0.000

loop_
_atom_type_symbol
_atom_type_description
_atom_type_scat_dispersion_real
_atom_type_scat_dispersion_imag
_atom_type_scat_source
Co Co 0.3490 0.9720 'International Tables Vol C Tables 4.2.6.8 and 6.1.1.4'
Er Er -0.2590 4.9580 'International Tables Vol C Tables 4.2.6.8 and 6.1.1.4'
Si Si 0.0820 0.0700 'International Tables Vol C Tables 4.2.6.8 and 6.1.1.4'

loop_
_geom_angle_atom_site_label_1
_geom_angle_atom_site_label_2
_geom_angle_atom_site_label_3
_geom_angle_site_symmetry_1
_geom_angle_site_symmetry_3
_geom_angle
_geom_angle_publ_flag
Si Er Si 9_444 25 180.0 yes
Si Er Si 9_444 9_554 132.07(10) yes
Si Er Si 25 9_554 47.93(10) yes
Si Er Si 9_444 25_445 47.93(10) no
Si Er Si 25 25_445 132.07(10) no
Si Er Si 9_554 25_445 180.0 no
Si Er Si 9_444 9_454 80.51(4) yes
Si Er Si 25 9_454 99.49(4) yes
Si Er Si 9_554 9_454 80.51(4) no
Si Er Si 25_445 9_454 99.49(4) no
Si Er Si 9_444 9_544 80.51(4) no
Si Er Si 25 9_544 99.49(4) no
Si Er Si 9_554 9_544 80.51(4) no
Si Er Si 25_445 9_544 99.49(4) no
Si Er Si 9_454 9_544 132.07(10) no
Si Er Si 9_444 25_455 99.49(4) no
Si Er Si 25 25_455 80.51(4) no
Si Er Si 9_554 25_455 99.49(4) no
Si Er Si 25_445 25_455 80.51(4) no
Si Er Si 9_454 25_455 47.93(10) no
Si Er Si 9_544 25_455 180.0 no
Si Er Si 9_444 25_545 99.49(4) no
Si Er Si 25 25_545 80.51(4) no
Si Er Si 9_554 25_545 99.49(4) no
Si Er Si 25_445 25_545 80.51(4) no
Si Er Si 9_454 25_545 180.0 no
Si Er Si 9_544 25_545 47.93(10) no
Si Er Si 25_455 25_545 132.07(10) no
Si Er Co 9_444 9_444 43.90(4) yes
Si Er Co 25 9_444 136.10(4) yes
Si Er Co 9_554 9_444 94.92(5) yes
Si Er Co 25_445 9_444 85.08(5) yes
Si Er Co 9_454 9_444 43.90(4) no
Si Er Co 9_544 9_444 94.92(5) no
Si Er Co 25_455 9_444 85.08(5) no
Si Er Co 25_545 9_444 136.10(4) no
Si Er Co 9_444 17 43.90(4) no
Si Er Co 25 17 136.10(4) no
Si Er Co 9_554 17 94.92(5) no
Si Er Co 25_445 17 85.08(5) no
Si Er Co 9_454 17 94.92(5) no
Si Er Co 9_544 17 43.90(4) no
Si Er Co 25_455 17 136.10(4) no
Si Er Co 25_545 17 85.08(5) no
Co Er Co 9_444 17 52.36(2) yes
Si Er Co 9_444 . 136.10(4) no
Si Er Co 25 . 43.90(4) no
Si Er Co 9_554 . 85.08(5) no
Si Er Co 25_445 . 94.92(5) no
Si Er Co 9_454 . 85.08(5) no
Si Er Co 9_544 . 136.10(4) no
Si Er Co 25_455 . 43.90(4) no
Si Er Co 25_545 . 94.92(5) no
Co Er Co 9_444 . 127.64(2) no
Co Er Co 17 . 180.0 no
Si Er Co 9_444 25 136.10(4) no
Si Er Co 25 25 43.90(4) no
Si Er Co 9_554 25 85.08(5) no
Si Er Co 25_445 25 94.92(5) no
Si Er Co 9_454 25 136.10(4) no
Si Er Co 9_544 25 85.08(5) no
Si Er Co 25_455 25 94.92(5) no
Si Er Co 25_545 25 43.90(4) no
Co Er Co 9_444 25 180.0 no
Co Er Co 17 25 127.64(2) no
Co Er Co . 25 52.36(2) no
Si Co Si 25_455 1_565 106.27(6) yes
Si Co Si 25_455 25 116.08(13) yes
Si Co Si 1_565 25 106.27(6) no
Si Co Si 25_455 . 106.27(6) no
Si Co Si 1_565 . 116.08(13) no
Si Co Si 25 . 106.27(6) no
Si Co Co 25_455 25_565 126.86(3) yes
Si Co Co 1_565 25_565 53.14(3) yes
Si Co Co 25 25_565 53.14(3) no
Si Co Co . 25_565 126.86(3) no
Si Co Co 25_455 25_455 53.14(3) no
Si Co Co 1_565 25_455 126.86(3) no
Si Co Co 25 25_455 126.86(3) no
Si Co Co . 25_455 53.14(3) no
Co Co Co 25_565 25_455 180.0 yes
Si Co Co 25_455 25_465 53.14(3) no
Si Co Co 1_565 25_465 53.14(3) no
Si Co Co 25 25_465 126.86(3) no
Si Co Co . 25_465 126.86(3) no
Co Co Co 25_565 25_465 90.0 yes
Co Co Co 25_455 25_465 90.0 no
Si Co Co 25_455 25 126.86(3) no
Si Co Co 1_565 25 126.86(3) no
Si Co Co 25 25 53.14(3) no
Si Co Co . 25 53.14(3) no
Co Co Co 25_565 25 90.0 no
Co Co Co 25_455 25 90.0 no
Co Co Co 25_465 25 180.0 no
Si Co Er 25_455 . 65.57(5) yes
Si Co Er 1_565 . 160.56(6) yes
Si Co Er 25 . 65.57(5) no
Si Co Er . . 83.35(7) yes
Co Co Er 25_565 . 116.180(11) no
Co Co Er 25_455 . 63.820(11) no
Co Co Er 25_465 . 116.180(11) no
Co Co Er 25 . 63.820(11) no
Si Co Er 25_455 9 160.56(6) no
Si Co Er 1_565 9 65.57(5) no
Si Co Er 25 9 83.35(7) no
Si Co Er . 9 65.57(5) no
Co Co Er 25_565 9 63.820(11) no
Co Co Er 25_455 9 116.180(11) no
Co Co Er 25_465 9 116.180(11) no
Co Co Er 25 9 63.820(11) no
Er Co Er . 9 127.64(2) no
Si Co Er 25_455 1_565 65.57(5) no
Si Co Er 1_565 1_565 83.35(7) no
Si Co Er 25 1_565 65.57(5) no
Si Co Er . 1_565 160.56(6) no
Co Co Er 25_565 1_565 63.820(11) no
Co Co Er 25_455 1_565 116.180(11) no
Co Co Er 25_465 1_565 63.820(11) no
Co Co Er 25 1_565 116.180(11) no
Er Co Er . 1_565 77.21(4) no
Er Co Er 9 1_565 127.64(2) no
Si Co Er 25_455 9_455 83.35(7) no
Si Co Er 1_565 9_455 65.57(5) no
Si Co Er 25 9_455 160.56(6) no
Si Co Er . 9_455 65.57(5) no
Co Co Er 25_565 9_455 116.180(11) no
Co Co Er 25_455 9_455 63.820(11) no
Co Co Er 25_465 9_455 63.820(11) no
Co Co Er 25 9_455 116.180(11) no
Er Co Er . 9_455 127.64(2) no
Er Co Er 9 9_455 77.21(4) no
Er Co Er 1_565 9_455 127.64(2) no
Co Si Co 25_455 1_545 73.73(6) yes
Co Si Co 25_455 25 116.08(13) yes
Co Si Co 1_545 25 73.73(6) no
Co Si Co 25_455 . 73.73(6) no
Co Si Co 1_545 . 116.08(13) no
Co Si Co 25 . 73.73(6) no
Co Si Si 25_455 17_556 121.96(6) yes
Co Si Si 1_545 17_556 121.96(6) no
Co Si Si 25 17_556 121.96(6) no
Co Si Si . 17_556 121.96(6) no
Co Si Er 25_455 9 139.747(19) yes
Co Si Er 1_545 9 139.747(19) no
Co Si Er 25 9 70.54(2) yes
Co Si Er . 9 70.54(2) no
Si Si Er 17_556 9 66.04(5) yes
Co Si Er 25_455 9_445 70.54(2) no
Co Si Er 1_545 9_445 70.54(2) no
Co Si Er 25 9_445 139.747(19) no
Co Si Er . 9_445 139.747(19) no
Si Si Er 17_556 9_445 66.04(5) no
Er Si Er 9 9_445 132.07(10) yes
Co Si Er 25_455 9_455 70.54(2) no
Co Si Er 1_545 9_455 139.747(19) no
Co Si Er 25 9_455 139.747(19) no
Co Si Er . 9_455 70.54(2) no
Si Si Er 17_556 9_455 66.04(5) no
Er Si Er 9 9_455 80.51(4) no
Er Si Er 9_445 9_455 80.51(4) no
Co Si Er 25_455 9_545 139.747(19) no
Co Si Er 1_545 9_545 70.54(2) no
Co Si Er 25 9_545 70.54(2) no
Co Si Er . 9_545 139.747(19) no
Si Si Er 17_556 9_545 66.04(5) no
Er Si Er 9 9_545 80.51(4) no
Er Si Er 9_445 9_545 80.51(4) no
Er Si Er 9_455 9_545 132.07(10) no

loop_
_geom_bond_atom_site_label_1
_geom_bond_atom_site_label_2
_geom_bond_site_symmetry_2
_geom_bond_distance
_geom_bond_publ_flag
Er Si 9_444 2.9977(17) yes
Er Si 25 2.9977(17) no
Er Si 9_554 2.9977(17) no
Er Si 25_445 2.9977(17) no
Er Si 9_454 2.9977(17) no
Er Si 9_544 2.9977(17) no
Er Si 25_455 2.9977(17) no
Er Si 25_545 2.9977(17) no
Er Co 9_444 3.1044(10) yes
Er Co 17 3.1044(10) no
Er Co . 3.1044(10) no
Er Co 25 3.1044(10) no
Co Si 25_455 2.2831(17) yes
Co Si 1_565 2.2831(17) no
Co Si 25 2.2831(17) no
Co Si . 2.2831(17) no
Co Co 25_565 2.7393(14) yes
Co Co 25_455 2.7393(14) no
Co Co 25_465 2.7393(14) no
Co Co 25 2.7393(14) no
Co Er 9 3.1044(10) no
Co Er 1_565 3.1044(10) no
Co Er 9_455 3.1044(10) no
Si Co 25_455 2.2831(17) no
Si Co 1_545 2.2831(17) no
Si Co 25 2.2831(17) no
Si Si 17_556 2.435(6) yes
Si Er 9 2.9977(17) no
Si Er 9_445 2.9977(17) no
Si Er 9_455 2.9977(17) no
Si Er 9_545 2.9977(17) no
